data_2235147
loop_
_publ_author_name
'Pakawatchai, Chaveng'
'Wattanakanjana, Yupa'
'Choto, Patcharanan'
'Nimthong, Ruthairat'

_publ_section_title
;
 [4,6-Dimethylpyrimidine-2(1<i>H</i>)-thione-\k<i>S</i>]iodidobis(triphenylphosphane-\k<i>P</i>)copper(I)
;
_journal_coeditor_code LH5472
_journal_issue 6
_journal_name_full 'Acta Crystallographica Section E'
_journal_page_first m773
_journal_page_last m774
_journal_paper_doi 10.1107/S1600536812021010
_journal_volume 68
_journal_year 2012
_chemical_formula_iupac '[Cu I (C6 H8 N2 S) (C18 H15 P)2]'
_chemical_formula_moiety 'C42 H38 Cu I N2 P2 S'
_chemical_formula_sum 'C42 H38 Cu I N2 P2 S'
_chemical_formula_weight 855.18
_chemical_name_systematic
;
[4,6-Dimethylpyrimidine-2(1<i>H</i>)-thione-
\k<i>S</i>]iodidobis(triphenylphosphane-\k<i>P</i>)copper(I)
;
_space_group_IT_number 2
_symmetry_cell_setting triclinic
_symmetry_space_group_name_Hall '-P 1'
_symmetry_space_group_name_H-M 'P -1'
_atom_sites_solution_hydrogens geom
_atom_sites_solution_primary direct
_atom_sites_solution_secondary difmap
_audit_creation_method SHELXL-97
_cell_angle_alpha 92.2430(10)
_cell_angle_beta 99.2470(10)
_cell_angle_gamma 106.0920(10)
_cell_formula_units_Z 2
_cell_length_a 11.5605(7)
_cell_length_b 13.0076(8)
_cell_length_c 13.6456(8)
_cell_measurement_reflns_used 9368
_cell_measurement_temperature 293(2)
_cell_measurement_theta_max 28.1
_cell_measurement_theta_min 1.5
_cell_volume 1938.3(2)
_computing_cell_refinement 'SAINT (Bruker, 2003)'
_computing_data_collection 'SMART (Bruker, 1998)'
_computing_data_reduction 'SAINT (Bruker, 2003)'
_computing_molecular_graphics 'Mercury (Macrae <i>et al.</i>, 2008)'
_computing_publication_material 'SHELXL97 (Sheldrick, 2008) and publCIF (Westrip, 2010)'
_computing_structure_refinement 'SHELXL97 (Sheldrick, 2008)'
_computing_structure_solution 'SHELXS97 (Sheldrick, 2008)'
_diffrn_ambient_temperature 293(2)
_diffrn_measured_fraction_theta_full 0.993
_diffrn_measured_fraction_theta_max 0.993
_diffrn_measurement_device_type 'Bruker SMART CCD'
_diffrn_measurement_method '\f and \w scans'
_diffrn_radiation_monochromator graphite
_diffrn_radiation_source 'fine-focus sealed tube'
_diffrn_radiation_type MoK\a
_diffrn_radiation_wavelength 0.71073
_diffrn_reflns_av_R_equivalents 0.0194
_diffrn_reflns_av_sigmaI/netI 0.0235
_diffrn_reflns_limit_h_max 15
_diffrn_reflns_limit_h_min -15
_diffrn_reflns_limit_k_max 17
_diffrn_reflns_limit_k_min -17
_diffrn_reflns_limit_l_max 18
_diffrn_reflns_limit_l_min -18
_diffrn_reflns_number 26730
_diffrn_reflns_theta_full 28.07
_diffrn_reflns_theta_max 28.07
_diffrn_reflns_theta_min 1.52
_exptl_absorpt_coefficient_mu 1.528
_exptl_absorpt_correction_T_max 0.882
_exptl_absorpt_correction_T_min 0.744
_exptl_absorpt_correction_type multi-scan
_exptl_absorpt_process_details '(SADABS; Bruker, 2003)'
_exptl_crystal_colour yellow
_exptl_crystal_density_diffrn 1.465
_exptl_crystal_density_method 'not measured'
_exptl_crystal_description block
_exptl_crystal_F_000 864
_exptl_crystal_size_max 0.323
_exptl_crystal_size_mid 0.161
_exptl_crystal_size_min 0.082
_refine_diff_density_max 0.901
_refine_diff_density_min -0.264
_refine_ls_extinction_method none
_refine_ls_goodness_of_fit_ref 1.031
_refine_ls_hydrogen_treatment mixed
_refine_ls_matrix_type full
_refine_ls_number_parameters 448
_refine_ls_number_reflns 9368
_refine_ls_number_restraints 0
_refine_ls_restrained_S_all 1.031
_refine_ls_R_factor_all 0.0340
_refine_ls_R_factor_gt 0.0278
_refine_ls_shift/su_max 0.009
_refine_ls_shift/su_mean 0.000
_refine_ls_structure_factor_coef Fsqd
_refine_ls_weighting_details 'calc w=1/[\s^2^(Fo^2^)+(0.0400P)^2^+0.4017P] where P=(Fo^2^+2Fc^2^)/3'
_refine_ls_weighting_scheme calc
_refine_ls_wR_factor_gt 0.0716
_refine_ls_wR_factor_ref 0.0750
_reflns_number_gt 8066
_reflns_number_total 9368
_reflns_threshold_expression I>2\s(I)
_cod_data_source_file lh5472.cif
_cod_data_source_block I
_cod_database_code 2235147
_cod_database_fobs_code 2235147

loop_
_symmetry_equiv_pos_as_xyz
'x, y, z'
'-x, -y, -z'

loop_
_atom_site_type_symbol
_atom_site_label
_atom_site_fract_x
_atom_site_fract_y
_atom_site_fract_z
_atom_site_U_iso_or_equiv
_atom_site_adp_type
_atom_site_calc_flag
_atom_site_refinement_flags
_atom_site_occupancy
_atom_site_symmetry_multiplicity
C C28 0.1739(3) 0.7348(2) 0.7628(3) 0.0828(9) Uani d . 1 1
H H28 0.1874 0.8068 0.7511 0.099 Uiso calc R 1 1
N N1 0.30622(16) 0.47879(16) 0.54816(13) 0.0497(4) Uani d . 1 1
N N2 0.50121(16) 0.58089(15) 0.62532(14) 0.0522(4) Uani d . 1 1
I I1 0.059857(12) 0.249292(11) 0.536351(9) 0.05129(5) Uani d . 1 1
Cu Cu1 0.20767(2) 0.292271(17) 0.714703(16) 0.03664(6) Uani d . 1 1
P P1 0.23312(4) 0.13349(4) 0.76683(3) 0.03493(10) Uani d . 1 1
P P2 0.11163(4) 0.37674(4) 0.81382(3) 0.03521(10) Uani d . 1 1
S S 0.40255(5) 0.40670(5) 0.71098(4) 0.05366(14) Uani d . 1 1
C C25 0.13677(17) 0.52001(15) 0.79783(16) 0.0419(4) Uani d . 1 1
C C36 0.2937(2) 0.4210(2) 0.97987(18) 0.0589(6) Uani d . 1 1
H H36 0.3434 0.4507 0.9349 0.071 Uiso calc R 1 1
C C31 0.16908(18) 0.37741(15) 0.94672(14) 0.0413(4) Uani d . 1 1
C C7 0.08651(17) 0.04295(14) 0.78284(14) 0.0390(4) Uani d . 1 1
C C13 0.33044(18) 0.13894(16) 0.88752(14) 0.0413(4) Uani d . 1 1
C C20 -0.12265(19) 0.38591(17) 0.84239(16) 0.0479(5) Uani d . 1 1
H H20 -0.0832 0.4533 0.8758 0.057 Uiso calc R 1 1
C C19 -0.05481(16) 0.32710(14) 0.80249(13) 0.0361(4) Uani d . 1 1
C C1A 0.40371(17) 0.49478(16) 0.62299(15) 0.0436(4) Uani d . 1 1
C C15 0.3912(3) 0.0614(3) 1.03790(19) 0.0688(7) Uani d . 1 1
H H15 0.3791 0.0047 1.0782 0.083 Uiso calc R 1 1
C C1 0.29216(18) 0.05372(14) 0.68461(15) 0.0413(4) Uani d . 1 1
C C24 -0.11585(18) 0.22715(16) 0.75210(15) 0.0457(4) Uani d . 1 1
H H24 -0.0721 0.1869 0.7244 0.055 Uiso calc R 1 1
C C12 0.0372(2) 0.06523(18) 0.86484(17) 0.0519(5) Uani d . 1 1
H H12 0.0823 0.1209 0.9125 0.062 Uiso calc R 1 1
C C23 -0.2420(2) 0.18691(19) 0.74285(18) 0.0582(6) Uani d . 1 1
H H23 -0.2822 0.1197 0.7093 0.070 Uiso calc R 1 1
C C30 0.1607(2) 0.59860(18) 0.8761(2) 0.0595(6) Uani d . 1 1
H H30 0.1647 0.5793 0.9412 0.071 Uiso calc R 1 1
C C4A 0.4968(2) 0.64843(17) 0.55446(18) 0.0528(5) Uani d . 1 1
C C3A 0.3966(2) 0.63329(19) 0.47959(19) 0.0590(6) Uani d . 1 1
H H3A 0.3960 0.6827 0.4322 0.071 Uiso calc R 1 1
C C21 -0.2480(2) 0.3452(2) 0.83287(19) 0.0588(6) Uani d . 1 1
H H21 -0.2924 0.3850 0.8603 0.071 Uiso calc R 1 1
C C26 0.1312(2) 0.5507(2) 0.70146(18) 0.0577(5) Uani d . 1 1
H H26 0.1153 0.4991 0.6481 0.069 Uiso calc R 1 1
C C6 0.3865(2) 0.0101(2) 0.7182(2) 0.0607(6) Uani d . 1 1
H H6 0.4233 0.0216 0.7850 0.073 Uiso calc R 1 1
C C14 0.3145(2) 0.0530(2) 0.94765(17) 0.0549(5) Uani d . 1 1
H H14 0.2518 -0.0100 0.9266 0.066 Uiso calc R 1 1
C C11 -0.0780(2) 0.0054(2) 0.8761(2) 0.0636(6) Uani d . 1 1
H H11 -0.1099 0.0205 0.9316 0.076 Uiso calc R 1 1
C C8 0.0176(2) -0.03985(19) 0.71278(18) 0.0577(6) Uani d . 1 1
H H8 0.0489 -0.0563 0.6575 0.069 Uiso calc R 1 1
C C18 0.4263(2) 0.23035(18) 0.91961(17) 0.0545(5) Uani d . 1 1
H H18 0.4394 0.2878 0.8803 0.065 Uiso calc R 1 1
C C32 0.0970(2) 0.33340(18) 1.01459(16) 0.0523(5) Uani d . 1 1
H H32 0.0132 0.3033 0.9940 0.063 Uiso calc R 1 1
C C22 -0.3075(2) 0.2458(2) 0.78291(19) 0.0608(6) Uani d . 1 1
H H22 -0.3920 0.2186 0.7764 0.073 Uiso calc R 1 1
C C10 -0.1458(2) -0.0765(2) 0.8056(2) 0.0730(7) Uani d . 1 1
H H10 -0.2236 -0.1167 0.8130 0.088 Uiso calc R 1 1
C C35 0.3454(3) 0.4211(3) 1.0784(2) 0.0741(8) Uani d . 1 1
H H35 0.4292 0.4510 1.0994 0.089 Uiso calc R 1 1
C C2 0.2401(2) 0.03643(19) 0.58387(17) 0.0567(5) Uani d . 1 1
H H2 0.1786 0.0671 0.5598 0.068 Uiso calc R 1 1
C C2A 0.2996(2) 0.5461(2) 0.47577(18) 0.0589(6) Uani d . 1 1
C C17 0.5035(3) 0.2368(2) 1.0107(2) 0.0738(8) Uani d . 1 1
H H17 0.5676 0.2988 1.0318 0.089 Uiso calc R 1 1
C C16 0.4861(3) 0.1539(3) 1.0685(2) 0.0743(8) Uani d . 1 1
H H16 0.5382 0.1592 1.1292 0.089 Uiso calc R 1 1
C C6A 0.6067(3) 0.7428(2) 0.5611(3) 0.0796(8) Uani d . 1 1
H H6A1 0.6128 0.7903 0.6185 0.119 Uiso calc R 1 1
H H6A2 0.5994 0.7801 0.5021 0.119 Uiso calc R 1 1
H H6A3 0.6787 0.7187 0.5668 0.119 Uiso calc R 1 1
C C33 0.1498(3) 0.3341(2) 1.11417(18) 0.0693(7) Uani d . 1 1
H H33 0.1009 0.3051 1.1599 0.083 Uiso calc R 1 1
C C34 0.2736(3) 0.3774(2) 1.1448(2) 0.0761(8) Uani d . 1 1
H H34 0.3085 0.3770 1.2111 0.091 Uiso calc R 1 1
C C5A 0.1858(3) 0.5182(3) 0.3989(2) 0.1030(13) Uani d . 1 1
H H5A1 0.1244 0.5432 0.4238 0.155 Uiso calc R 1 1
H H5A2 0.1567 0.4417 0.3840 0.155 Uiso calc R 1 1
H H5A3 0.2032 0.5519 0.3395 0.155 Uiso calc R 1 1
C C5 0.4258(3) -0.0509(3) 0.6519(3) 0.0819(9) Uani d . 1 1
H H5 0.4898 -0.0793 0.6744 0.098 Uiso calc R 1 1
C C3 0.2792(3) -0.0261(2) 0.5190(2) 0.0716(7) Uani d . 1 1
H H3 0.2428 -0.0384 0.4520 0.086 Uiso calc R 1 1
C C4 0.3712(3) -0.0695(2) 0.5536(2) 0.0793(9) Uani d . 1 1
H H4 0.3969 -0.1119 0.5101 0.095 Uiso calc R 1 1
C C29 0.1787(3) 0.7050(2) 0.8583(3) 0.0758(8) Uani d . 1 1
H H29 0.1942 0.7569 0.9114 0.091 Uiso calc R 1 1
C C9 -0.0984(2) -0.0983(2) 0.7250(2) 0.0791(8) Uani d . 1 1
H H9 -0.1446 -0.1534 0.6772 0.095 Uiso calc R 1 1
C C27 0.1490(3) 0.6578(2) 0.6843(2) 0.0777(8) Uani d . 1 1
H H27 0.1442 0.6777 0.6194 0.093 Uiso calc R 1 1
H H1N 0.247(3) 0.420(2) 0.547(2) 0.078(9) Uiso d . 1 1

loop_
_atom_site_aniso_label
_atom_site_aniso_U_11
_atom_site_aniso_U_22
_atom_site_aniso_U_33
_atom_site_aniso_U_12
_atom_site_aniso_U_13
_atom_site_aniso_U_23
C28 0.0644(16) 0.0417(13) 0.141(3) 0.0128(12) 0.0139(18) 0.0234(17)
N1 0.0387(9) 0.0553(11) 0.0455(9) 0.0002(8) 0.0018(7) 0.0137(8)
N2 0.0393(9) 0.0523(10) 0.0570(11) 0.0014(8) 0.0059(8) 0.0074(8)
I1 0.04691(8) 0.05672(9) 0.03803(8) 0.00194(6) -0.00378(5) -0.00007(6)
Cu1 0.03788(12) 0.03647(12) 0.03407(11) 0.00853(9) 0.00599(9) 0.00272(9)
P1 0.0365(2) 0.0340(2) 0.0347(2) 0.00952(18) 0.00871(18) 0.00224(18)
P2 0.0338(2) 0.0356(2) 0.0343(2) 0.00938(18) 0.00254(18) -0.00113(18)
S 0.0366(2) 0.0665(3) 0.0475(3) 0.0004(2) -0.0008(2) 0.0205(2)
C25 0.0321(9) 0.0378(9) 0.0543(11) 0.0091(7) 0.0050(8) 0.0045(8)
C36 0.0478(12) 0.0735(15) 0.0511(13) 0.0197(11) -0.0040(10) -0.0108(11)
C31 0.0464(10) 0.0423(10) 0.0352(9) 0.0187(8) -0.0011(8) -0.0062(7)
C7 0.0376(9) 0.0364(9) 0.0447(10) 0.0111(7) 0.0105(8) 0.0078(8)
C13 0.0419(10) 0.0473(10) 0.0392(10) 0.0198(8) 0.0076(8) 0.0049(8)
C20 0.0456(11) 0.0457(11) 0.0520(12) 0.0134(9) 0.0090(9) -0.0031(9)
C19 0.0342(9) 0.0399(9) 0.0339(9) 0.0105(7) 0.0051(7) 0.0033(7)
C1A 0.0340(9) 0.0501(11) 0.0424(10) 0.0052(8) 0.0064(8) 0.0063(8)
C15 0.0698(16) 0.093(2) 0.0561(14) 0.0397(15) 0.0136(12) 0.0321(14)
C1 0.0449(10) 0.0329(9) 0.0487(11) 0.0086(8) 0.0206(9) 0.0018(8)
C24 0.0410(10) 0.0466(11) 0.0474(11) 0.0099(8) 0.0085(8) -0.0046(8)
C12 0.0540(12) 0.0546(12) 0.0484(12) 0.0127(10) 0.0188(10) 0.0042(9)
C23 0.0449(11) 0.0560(13) 0.0625(14) -0.0012(10) 0.0088(10) -0.0096(11)
C30 0.0603(14) 0.0433(11) 0.0696(15) 0.0089(10) 0.0095(12) -0.0041(10)
C4A 0.0460(11) 0.0459(11) 0.0656(14) 0.0075(9) 0.0174(10) 0.0075(10)
C3A 0.0579(13) 0.0559(13) 0.0653(15) 0.0139(11) 0.0169(11) 0.0248(11)
C21 0.0489(12) 0.0665(14) 0.0676(15) 0.0228(11) 0.0197(11) -0.0006(12)
C26 0.0566(13) 0.0569(13) 0.0584(13) 0.0179(11) 0.0021(11) 0.0128(11)
C6 0.0605(14) 0.0649(15) 0.0646(15) 0.0274(12) 0.0188(12) 0.0008(12)
C14 0.0509(12) 0.0621(13) 0.0546(13) 0.0191(11) 0.0096(10) 0.0175(10)
C11 0.0568(14) 0.0752(16) 0.0663(15) 0.0175(12) 0.0318(12) 0.0194(13)
C8 0.0476(12) 0.0582(13) 0.0604(14) 0.0034(10) 0.0135(10) -0.0086(11)
C18 0.0553(13) 0.0501(12) 0.0539(13) 0.0164(10) -0.0042(10) 0.0009(10)
C32 0.0597(13) 0.0524(12) 0.0429(11) 0.0169(10) 0.0025(9) 0.0044(9)
C22 0.0376(11) 0.0735(16) 0.0674(15) 0.0082(10) 0.0136(10) 0.0014(12)
C10 0.0452(13) 0.0726(17) 0.097(2) 0.0019(12) 0.0246(14) 0.0171(15)
C35 0.0616(15) 0.096(2) 0.0607(16) 0.0371(15) -0.0184(13) -0.0229(14)
C2 0.0665(14) 0.0596(13) 0.0490(12) 0.0225(11) 0.0183(11) -0.0018(10)
C2A 0.0535(13) 0.0669(15) 0.0515(13) 0.0109(11) 0.0041(10) 0.0193(11)
C17 0.0651(16) 0.0727(17) 0.0712(17) 0.0201(13) -0.0208(13) -0.0064(14)
C16 0.0705(17) 0.103(2) 0.0530(14) 0.0422(17) -0.0090(12) 0.0069(14)
C6A 0.0615(16) 0.0562(15) 0.110(2) -0.0056(12) 0.0211(16) 0.0166(15)
C33 0.095(2) 0.0756(17) 0.0410(12) 0.0339(15) 0.0062(12) 0.0104(11)
C34 0.099(2) 0.089(2) 0.0442(13) 0.0519(18) -0.0173(14) -0.0088(13)
C5A 0.0741(19) 0.124(3) 0.082(2) -0.0040(19) -0.0207(16) 0.055(2)
C5 0.083(2) 0.085(2) 0.099(2) 0.0493(17) 0.0372(18) 0.0027(17)
C3 0.0882(19) 0.0708(16) 0.0584(15) 0.0197(15) 0.0300(14) -0.0112(12)
C4 0.094(2) 0.0695(17) 0.086(2) 0.0278(16) 0.0473(18) -0.0101(15)
C29 0.0727(17) 0.0385(12) 0.110(2) 0.0092(12) 0.0121(16) -0.0065(14)
C9 0.0520(14) 0.0715(17) 0.095(2) -0.0115(12) 0.0176(14) -0.0172(15)
C27 0.0728(18) 0.0692(18) 0.092(2) 0.0231(14) 0.0062(15) 0.0383(16)

loop_
_atom_type_symbol
_atom_type_description
_atom_type_scat_dispersion_real
_atom_type_scat_dispersion_imag
_atom_type_scat_source
C C 0.0033 0.0016 'International Tables Vol C Tables 4.2.6.8 and 6.1.1.4'
H H 0.0000 0.0000 'International Tables Vol C Tables 4.2.6.8 and 6.1.1.4'
N N 0.0061 0.0033 'International Tables Vol C Tables 4.2.6.8 and 6.1.1.4'
P P 0.1023 0.0942 'International Tables Vol C Tables 4.2.6.8 and 6.1.1.4'
S S 0.1246 0.1234 'International Tables Vol C Tables 4.2.6.8 and 6.1.1.4'
Cu Cu 0.3201 1.2651 'International Tables Vol C Tables 4.2.6.8 and 6.1.1.4'
I I -0.4742 1.8119 'International Tables Vol C Tables 4.2.6.8 and 6.1.1.4'

loop_
_geom_angle_atom_site_label_1
_geom_angle_atom_site_label_2
_geom_angle_atom_site_label_3
_geom_angle
C29 C28 C27 119.7(2)
C29 C28 H28 120.1
C27 C28 H28 120.1
C2A N1 C1A 123.70(19)
C2A N1 H1N 119.8(19)
C1A N1 H1N 116.5(19)
C4A N2 C1A 118.34(19)
P1 Cu1 P2 114.845(19)
P1 Cu1 S 107.14(2)
P2 Cu1 S 108.80(2)
P1 Cu1 I1 107.867(15)
P2 Cu1 I1 104.908(15)
S Cu1 I1 113.453(16)
C13 P1 C7 102.91(9)
C13 P1 C1 102.99(9)
C7 P1 C1 104.14(9)
C13 P1 Cu1 117.33(7)
C7 P1 Cu1 110.26(6)
C1 P1 Cu1 117.49(6)
C31 P2 C19 104.15(9)
C31 P2 C25 102.49(9)
C19 P2 C25 102.70(8)
C31 P2 Cu1 112.72(6)
C19 P2 Cu1 118.86(6)
C25 P2 Cu1 114.09(7)
C1A S Cu1 113.57(7)
C26 C25 C30 118.6(2)
C26 C25 P2 117.47(17)
C30 C25 P2 123.89(17)
C35 C36 C31 121.2(3)
C35 C36 H36 119.4
C31 C36 H36 119.4
C32 C31 C36 118.4(2)
C32 C31 P2 124.09(16)
C36 C31 P2 117.43(17)
C8 C7 C12 118.64(19)
C8 C7 P1 123.06(15)
C12 C7 P1 118.01(15)
C18 C13 C14 118.5(2)
C18 C13 P1 118.66(16)
C14 C13 P1 122.82(17)
C21 C20 C19 120.6(2)
C21 C20 H20 119.7
C19 C20 H20 119.7
C24 C19 C20 118.64(18)
C24 C19 P2 118.91(14)
C20 C19 P2 122.45(15)
N2 C1A N1 119.00(18)
N2 C1A S 120.84(15)
N1 C1A S 120.16(15)
C14 C15 C16 120.0(2)
C14 C15 H15 120.0
C16 C15 H15 120.0
C6 C1 C2 118.65(19)
C6 C1 P1 122.95(17)
C2 C1 P1 118.40(16)
C19 C24 C23 120.29(19)
C19 C24 H24 119.9
C23 C24 H24 119.9
C11 C12 C7 120.6(2)
C11 C12 H12 119.7
C7 C12 H12 119.7
C22 C23 C24 120.3(2)
C22 C23 H23 119.8
C24 C23 H23 119.8
C29 C30 C25 120.6(3)
C29 C30 H30 119.7
C25 C30 H30 119.7
N2 C4A C3A 122.6(2)
N2 C4A C6A 116.1(2)
C3A C4A C6A 121.3(2)
C2A C3A C4A 119.3(2)
C2A C3A H3A 120.3
C4A C3A H3A 120.3
C22 C21 C20 120.2(2)
C22 C21 H21 119.9
C20 C21 H21 119.9
C25 C26 C27 120.3(3)
C25 C26 H26 119.8
C27 C26 H26 119.8
C1 C6 C5 120.0(3)
C1 C6 H6 120.0
C5 C6 H6 120.0
C15 C14 C13 120.3(2)
C15 C14 H14 119.8
C13 C14 H14 119.8
C10 C11 C12 120.1(2)
C10 C11 H11 119.9
C12 C11 H11 119.9
C7 C8 C9 119.9(2)
C7 C8 H8 120.1
C9 C8 H8 120.1
C13 C18 C17 120.3(2)
C13 C18 H18 119.9
C17 C18 H18 119.9
C31 C32 C33 120.1(2)
C31 C32 H32 120.0
C33 C32 H32 120.0
C23 C22 C21 119.9(2)
C23 C22 H22 120.0
C21 C22 H22 120.0
C9 C10 C11 119.6(2)
C9 C10 H10 120.2
C11 C10 H10 120.2
C34 C35 C36 119.9(3)
C34 C35 H35 120.1
C36 C35 H35 120.1
C3 C2 C1 120.6(2)
C3 C2 H2 119.7
C1 C2 H2 119.7
C3A C2A N1 117.0(2)
C3A C2A C5A 125.5(2)
N1 C2A C5A 117.5(2)
C16 C17 C18 120.6(3)
C16 C17 H17 119.7
C18 C17 H17 119.7
C17 C16 C15 120.2(2)
C17 C16 H16 119.9
C15 C16 H16 119.9
C4A C6A H6A1 109.5
C4A C6A H6A2 109.5
H6A1 C6A H6A2 109.5
C4A C6A H6A3 109.5
H6A1 C6A H6A3 109.5
H6A2 C6A H6A3 109.5
C34 C33 C32 120.2(3)
C34 C33 H33 119.9
C32 C33 H33 119.9
C35 C34 C33 120.1(2)
C35 C34 H34 119.9
C33 C34 H34 119.9
C2A C5A H5A1 109.5
C2A C5A H5A2 109.5
H5A1 C5A H5A2 109.5
C2A C5A H5A3 109.5
H5A1 C5A H5A3 109.5
H5A2 C5A H5A3 109.5
C4 C5 C6 120.5(3)
C4 C5 H5 119.7
C6 C5 H5 119.7
C4 C3 C2 119.9(3)
C4 C3 H3 120.1
C2 C3 H3 120.1
C3 C4 C5 120.3(2)
C3 C4 H4 119.8
C5 C4 H4 119.8
C28 C29 C30 120.4(3)
C28 C29 H29 119.8
C30 C29 H29 119.8
C10 C9 C8 121.2(3)
C10 C9 H9 119.4
C8 C9 H9 119.4
C28 C27 C26 120.3(3)
C28 C27 H27 119.8
C26 C27 H27 119.8

loop_
_geom_bond_atom_site_label_1
_geom_bond_atom_site_label_2
_geom_bond_distance
C28 C29 1.372(5)
C28 C27 1.375(5)
C28 H28 0.9300
N1 C2A 1.352(3)
N1 C1A 1.356(3)
N1 H1N 0.87(3)
N2 C4A 1.336(3)
N2 C1A 1.346(2)
I1 Cu1 2.6801(3)
Cu1 P1 2.2897(5)
Cu1 P2 2.3047(5)
Cu1 S 2.3404(6)
P1 C13 1.826(2)
P1 C7 1.8276(19)
P1 C1 1.8301(18)
P2 C31 1.8271(19)
P2 C19 1.8306(18)
P2 C25 1.832(2)
S C1A 1.691(2)
C25 C26 1.386(3)
C25 C30 1.388(3)
C36 C35 1.380(3)
C36 C31 1.385(3)
C36 H36 0.9300
C31 C32 1.380(3)
C7 C8 1.381(3)
C7 C12 1.390(3)
C13 C18 1.381(3)
C13 C14 1.401(3)
C20 C21 1.380(3)
C20 C19 1.391(3)
C20 H20 0.9300
C19 C24 1.388(3)
C15 C14 1.378(3)
C15 C16 1.382(4)
C15 H15 0.9300
C1 C6 1.387(3)
C1 C2 1.392(3)
C24 C23 1.389(3)
C24 H24 0.9300
C12 C11 1.380(3)
C12 H12 0.9300
C23 C22 1.372(3)
C23 H23 0.9300
C30 C29 1.378(3)
C30 H30 0.9300
C4A C3A 1.379(3)
C4A C6A 1.490(3)
C3A C2A 1.349(3)
C3A H3A 0.9300
C21 C22 1.377(3)
C21 H21 0.9300
C26 C27 1.386(3)
C26 H26 0.9300
C6 C5 1.390(3)
C6 H6 0.9300
C14 H14 0.9300
C11 C10 1.374(4)
C11 H11 0.9300
C8 C9 1.385(3)
C8 H8 0.9300
C18 C17 1.394(3)
C18 H18 0.9300
C32 C33 1.396(3)
C32 H32 0.9300
C22 H22 0.9300
C10 C9 1.359(4)
C10 H10 0.9300
C35 C34 1.362(4)
C35 H35 0.9300
C2 C3 1.388(3)
C2 H2 0.9300
C2A C5A 1.491(4)
C17 C16 1.350(4)
C17 H17 0.9300
C16 H16 0.9300
C6A H6A1 0.9600
C6A H6A2 0.9600
C6A H6A3 0.9600
C33 C34 1.372(4)
C33 H33 0.9300
C34 H34 0.9300
C5A H5A1 0.9600
C5A H5A2 0.9600
C5A H5A3 0.9600
C5 C4 1.369(5)
C5 H5 0.9300
C3 C4 1.365(4)
C3 H3 0.9300
C4 H4 0.9300
C29 H29 0.9300
C9 H9 0.9300
C27 H27 0.9300

loop_
_geom_hbond_atom_site_label_D
_geom_hbond_atom_site_label_H
_geom_hbond_atom_site_label_A
_geom_hbond_distance_DH
_geom_hbond_distance_HA
_geom_hbond_distance_DA
_geom_hbond_angle_DHA
N1 H1N I1 0.87(3) 2.62(3) 3.4858(18) 176(3)
